data_2105828
loop_
_publ_author_name
'Rodr\'iguez-Velamaz\'an, Jos\'e Alberto'
'Ca\~nadillas-Delgado, Laura'
'Castro, Miguel'
'McIntyre, Garry J.'
'Real, Jos\'e Antonio'

_publ_section_title
;
 Temperature- and pressure-dependent structural study of
 {Fe(pmd)~2~[Ag(CN)~2~]~2~}~<i>n~</i> spin-crossover compound by neutron
 Laue diffraction
;
_journal_coeditor_code XK5013
_journal_issue 3
_journal_name_full 'Acta Crystallographica Section B'
_journal_page_first 436
_journal_page_last 443
_journal_paper_doi 10.1107/S2052520614003023
_journal_volume 70
_journal_year 2014
_chemical_formula_moiety 'C12 H8 Ag2 Fe N8'
_chemical_formula_sum 'C12 H8 Ag2 Fe N8'
_chemical_formula_weight 535.83
_space_group_IT_number 56
_symmetry_cell_setting orthorhombic
_symmetry_space_group_name_Hall '-P 2ab 2ac'
_symmetry_space_group_name_H-M 'P c c n'
_atom_sites_solution_hydrogens difmap
_atom_sites_solution_primary direct
_atom_sites_solution_secondary difmap
_audit_creation_method SHELXL-97
_cell_angle_alpha 90.00
_cell_angle_beta 90.00
_cell_angle_gamma 90.00
_cell_formula_units_Z 4
_cell_length_a 15.780(3)
_cell_length_b 8.200(3)
_cell_length_c 13.240(3)
_cell_measurement_temperature 220(2)
_cell_volume 1713.2(8)
_computing_cell_refinement 'NEWLAUEGEN (J. Campbell et al, 1998)'
_computing_data_reduction 'ARGONNE-BOXES(C. Wilkinson et al,1988)& LAUENORM (J. W. Campbell et al,1986'
_computing_structure_refinement 'SHELXL-97 (Sheldrick, 1997)'
_diffrn_ambient_temperature 220(2)
_diffrn_measured_fraction_theta_full 0.685
_diffrn_measured_fraction_theta_max 0.685
_diffrn_measurement_device_type 'ILL-VIVALDI Laue single xtal diffractometer'
_diffrn_radiation_source 'ILL neutron source'
_diffrn_radiation_type neutron
_diffrn_radiation_wavelength 0.90-3.00
_diffrn_reflns_av_R_equivalents 0.3565
_diffrn_reflns_av_sigmaI/netI 0.2366
_diffrn_reflns_limit_h_max 18
_diffrn_reflns_limit_h_min -7
_diffrn_reflns_limit_k_max 9
_diffrn_reflns_limit_k_min -8
_diffrn_reflns_limit_l_max 14
_diffrn_reflns_limit_l_min -15
_diffrn_reflns_number 3553
_diffrn_reflns_theta_full 24.45
_diffrn_reflns_theta_max 24.45
_diffrn_reflns_theta_min 3.19
_exptl_absorpt_coefficient_mu 0.079
_exptl_absorpt_correction_type none
_exptl_crystal_colour orange-yellow
_exptl_crystal_density_diffrn 2.077
_exptl_crystal_density_method 'not measured'
_exptl_crystal_description prism
_exptl_crystal_F_000 584
_exptl_crystal_size_max 1.0
_exptl_crystal_size_mid 0.6
_exptl_crystal_size_min 0.5
_refine_diff_density_max 0.693
_refine_diff_density_min -0.815
_refine_ls_extinction_method none
_refine_ls_goodness_of_fit_ref 1.404
_refine_ls_hydrogen_treatment refall
_refine_ls_matrix_type full
_refine_ls_number_parameters 142
_refine_ls_number_reflns 973
_refine_ls_number_restraints 0
_refine_ls_restrained_S_all 1.404
_refine_ls_R_factor_all 0.2312
_refine_ls_R_factor_gt 0.1670
_refine_ls_shift/su_max 0.000
_refine_ls_shift/su_mean 0.000
_refine_ls_structure_factor_coef Fsqd
_refine_ls_weighting_details 'calc w=1/[\s^2^(Fo^2^)+(0.0516P)^2^+58.4407P] where P=(Fo^2^+2Fc^2^)/3'
_refine_ls_weighting_scheme calc
_refine_ls_wR_factor_gt 0.2841
_refine_ls_wR_factor_ref 0.3067
_reflns_number_gt 743
_reflns_number_total 973
_reflns_threshold_expression >2sigma(I)
_cod_data_source_file xk5013sup1.cif
_cod_data_source_block fepmd10
_cod_depositor_comments 'Adding full bibliography for 2105819--2105831.cif.'
_cod_database_code 2105828

loop_
_symmetry_equiv_pos_as_xyz
'x, y, z'
'-x+1/2, -y+1/2, z'
'x+1/2, -y, -z+1/2'
'-x, y+1/2, -z+1/2'
'-x, -y, -z'
'x-1/2, y-1/2, -z'
'-x-1/2, y, z-1/2'
'x, -y-1/2, z-1/2'

loop_
_atom_site_type_symbol
_atom_site_label
_atom_site_fract_x
_atom_site_fract_y
_atom_site_fract_z
_atom_site_U_iso_or_equiv
_atom_site_adp_type
_atom_site_calc_flag
_atom_site_refinement_flags
_atom_site_occupancy
_atom_site_symmetry_multiplicity
C C1 0.6289(8) 0.5408(17) 0.9490(9) 0.044(3) Uani d . 1 1
C C2 0.5862(7) 0.4690(16) 0.8683(8) 0.040(3) Uani d . 1 1
C C3 0.5952(6) 0.3251(15) 1.0484(7) 0.033(3) Uani d . 1 1
C C4 0.5486(7) 0.3201(17) 0.8839(8) 0.039(3) Uani d . 1 1
C C5 0.3272(6) 0.0750(13) 0.8738(7) 0.032(2) Uani d . 1 1
C C6 0.3866(6) 0.0818(14) 1.1971(6) 0.031(2) Uani d . 1 1
Ag Ag1 0.2919(6) 0.0837(16) 1.3055(7) 0.034(3) Uani d . 1 1
Fe Fe1 0.5000 0.0000 1.0000 0.024(3) Uani d S 1 2
N N1 0.5520(5) 0.2464(9) 0.9761(5) 0.0309(18) Uani d . 1 1
N N2 0.6309(5) 0.4692(11) 1.0406(6) 0.039(2) Uani d . 1 1
N N3 0.4365(4) 0.0707(11) 1.1344(5) 0.0347(19) Uani d . 1 1
N N4 0.3906(4) 0.0607(11) 0.9153(5) 0.0344(19) Uani d . 1 1
H H1 0.6606(18) 0.655(4) 0.9430(19) 0.075(9) Uani d . 1 1
H H2 0.584(2) 0.527(4) 0.794(2) 0.085(9) Uani d . 1 1
H H3 0.5943(15) 0.264(3) 1.1198(18) 0.050(6) Uani d . 1 1
H H4 0.5158(18) 0.258(3) 0.8284(19) 0.053(6) Uani d . 1 1

loop_
_atom_site_aniso_label
_atom_site_aniso_U_11
_atom_site_aniso_U_22
_atom_site_aniso_U_33
_atom_site_aniso_U_12
_atom_site_aniso_U_13
_atom_site_aniso_U_23
C1 0.053(7) 0.037(7) 0.044(7) -0.009(7) 0.003(5) 0.006(6)
C2 0.045(6) 0.045(8) 0.030(6) -0.006(5) -0.003(4) 0.007(5)
C3 0.027(5) 0.043(8) 0.027(6) -0.017(5) -0.007(4) -0.002(5)
C4 0.040(6) 0.055(8) 0.023(5) 0.008(6) 0.000(4) 0.010(6)
C5 0.027(5) 0.040(7) 0.031(5) 0.013(5) -0.011(4) -0.001(5)
C6 0.032(5) 0.040(7) 0.022(4) 0.010(4) 0.006(4) -0.001(4)
Ag1 0.026(5) 0.045(8) 0.030(5) 0.012(5) 0.012(4) 0.010(5)
Fe1 0.020(5) 0.041(9) 0.010(5) 0.002(4) 0.001(3) -0.001(3)
N1 0.025(4) 0.046(5) 0.022(3) -0.006(3) -0.004(3) 0.003(3)
N2 0.043(5) 0.043(5) 0.029(4) -0.007(4) -0.001(3) -0.001(3)
N3 0.030(4) 0.049(5) 0.025(4) -0.002(4) 0.009(3) -0.006(3)
N4 0.029(4) 0.045(5) 0.030(4) 0.009(4) -0.005(3) 0.001(4)
H1 0.089(19) 0.08(2) 0.060(15) -0.057(18) 0.017(13) -0.004(13)
H2 0.11(2) 0.08(2) 0.07(2) -0.026(17) -0.006(16) 0.027(16)
H3 0.068(15) 0.043(14) 0.039(12) -0.009(10) 0.000(10) -0.002(10)
H4 0.084(17) 0.028(15) 0.046(14) -0.020(11) -0.009(12) 0.009(10)

loop_
_atom_type_symbol
_atom_type_description
_atom_type_scat_dispersion_real
_atom_type_scat_dispersion_imag
_atom_type_scat_source
C C 0.0000 0.0000 'International Tables Vol C Tables 4.2.6.8 and 6.1.1.4'
H H 0.0000 0.0000 'International Tables Vol C Tables 4.2.6.8 and 6.1.1.4'
Ag Ag 0.0000 0.0000 'International Tables Vol C Tables 4.2.6.8 and 6.1.1.4'
Fe Fe 0.0000 0.0000 'International Tables Vol C Tables 4.2.6.8 and 6.1.1.4'
N N 0.0000 0.0000 'International Tables Vol C Tables 4.2.6.8 and 6.1.1.4'

loop_
_geom_angle_atom_site_label_1
_geom_angle_atom_site_label_2
_geom_angle_atom_site_label_3
_geom_angle_site_symmetry_1
_geom_angle_site_symmetry_3
_geom_angle
N2 C1 C2 . . 121.1(12)
N2 C1 H1 . . 116.1(19)
C2 C1 H1 . . 122.8(19)
C4 C2 C1 . . 118.0(11)
C4 C2 H2 . . 120(2)
C1 C2 H2 . . 122(2)
N2 C3 N1 . . 126.6(9)
N2 C3 H3 . . 119.7(14)
N1 C3 H3 . . 113.5(15)
N1 C4 C2 . . 120.8(11)
N1 C4 H4 . . 116.0(16)
C2 C4 H4 . . 123.2(15)
N4 C5 Ag1 . 7_655 175.1(10)
N3 C6 Ag1 . . 175.1(10)
C6 Ag1 C5 . 7_656 161.7(7)
C6 Ag1 N2 . 4_647 101.9(5)
C5 Ag1 N2 7_656 4_647 94.1(5)
C6 Ag1 Ag1 . 2 108.8(6)
C5 Ag1 Ag1 7_656 2 68.8(5)
N2 Ag1 Ag1 4_647 2 122.6(4)
N4 Fe1 N4 5_657 . 180.000(2)
N4 Fe1 N3 5_657 . 90.3(3)
N4 Fe1 N3 . . 89.7(3)
N4 Fe1 N3 5_657 5_657 89.7(3)
N4 Fe1 N3 . 5_657 90.3(3)
N3 Fe1 N3 . 5_657 180.0000(10)
N4 Fe1 N1 5_657 . 89.3(3)
N4 Fe1 N1 . . 90.7(3)
N3 Fe1 N1 . . 92.6(3)
N3 Fe1 N1 5_657 . 87.4(3)
N4 Fe1 N1 5_657 5_657 90.7(3)
N4 Fe1 N1 . 5_657 89.3(3)
N3 Fe1 N1 . 5_657 87.4(3)
N3 Fe1 N1 5_657 5_657 92.6(3)
N1 Fe1 N1 . 5_657 180.0000(10)
C3 N1 C4 . . 116.5(10)
C3 N1 Fe1 . . 121.9(7)
C4 N1 Fe1 . . 121.4(7)
C3 N2 C1 . . 116.9(10)
C3 N2 Ag1 . 4_657 118.3(7)
C1 N2 Ag1 . 4_657 124.7(8)
C6 N3 Fe1 . . 162.1(8)
C5 N4 Fe1 . . 171.2(9)

loop_
_geom_bond_atom_site_label_1
_geom_bond_atom_site_label_2
_geom_bond_site_symmetry_2
_geom_bond_distance
C1 N2 . 1.348(16)
C1 C2 . 1.394(17)
C1 H1 . 1.07(3)
C2 C4 . 1.373(18)
C2 H2 . 1.10(3)
C3 N2 . 1.313(14)
C3 N1 . 1.340(12)
C3 H3 . 1.07(3)
C4 N1 . 1.363(13)
C4 H4 . 1.03(3)
C5 N4 . 1.148(11)
C5 Ag1 7_655 2.086(13)
C6 N3 . 1.148(11)
C6 Ag1 . 2.073(12)
Ag1 C5 7_656 2.086(13)
Ag1 N2 4_647 2.553(12)
Ag1 Ag1 2 3.03(2)
Fe1 N4 5_657 2.118(7)
Fe1 N4 . 2.118(7)
Fe1 N3 . 2.123(6)
Fe1 N3 5_657 2.123(6)
Fe1 N1 . 2.204(7)
Fe1 N1 5_657 2.204(7)
N2 Ag1 4_657 2.553(12)
